data_1504877
loop_
_publ_author_name
'Duan, Haifeng'
'Sun, Xiaohua'
'Liao, Wenyan'
'Petersen, Jeffrey L.'
'Shi, Xiaodong'

_publ_section_title
;
 Proline as Lewis base catalyst: diastereoselective synthesis of
 isoxazoline-N-oxide through [3 + 2] cycloaddition.
;
_journal_issue 18
_journal_name_full 'Organic letters'
_journal_page_first 4113
_journal_page_last 4116
_journal_paper_doi 10.1021/ol801656y
_journal_volume 10
_journal_year 2008
_chemical_formula_sum 'C22 H23 N O2'
_chemical_formula_weight 333.41
_chemical_name_systematic
; 
 ? 
;
_space_group_IT_number 14
_symmetry_cell_setting monoclinic
_symmetry_space_group_name_Hall '-P 2ybc'
_symmetry_space_group_name_H-M 'P 1 21/c 1'
_atom_sites_solution_hydrogens geom
_atom_sites_solution_primary direct
_atom_sites_solution_secondary difmap
_audit_creation_method SHELXL-97
_cell_angle_alpha 90.00
_cell_angle_beta 98.174(1)
_cell_angle_gamma 90.00
_cell_formula_units_Z 4
_cell_length_a 9.7549(7)
_cell_length_b 15.8328(12)
_cell_length_c 12.3179(9)
_cell_measurement_reflns_used 5492
_cell_measurement_temperature 293(2)
_cell_measurement_theta_max 27.50
_cell_measurement_theta_min 2.46
_cell_volume 1883.1(2)
_computing_structure_refinement 'SHELXL-97 (Sheldrick, 1997)'
_computing_structure_solution 'SHELXS-97 (Sheldrick, 1990)'
_diffrn_ambient_temperature 293(2)
_diffrn_measured_fraction_theta_full 0.992
_diffrn_measured_fraction_theta_max 0.992
_diffrn_radiation_monochromator graphite
_diffrn_radiation_source 'fine-focus sealed tube'
_diffrn_radiation_type MoK\a
_diffrn_radiation_wavelength 0.71073
_diffrn_reflns_av_R_equivalents 0.0396
_diffrn_reflns_av_sigmaI/netI 0.0519
_diffrn_reflns_limit_h_max 12
_diffrn_reflns_limit_h_min -12
_diffrn_reflns_limit_k_max 20
_diffrn_reflns_limit_k_min -20
_diffrn_reflns_limit_l_max 14
_diffrn_reflns_limit_l_min -16
_diffrn_reflns_number 13001
_diffrn_reflns_theta_full 27.52
_diffrn_reflns_theta_max 27.52
_diffrn_reflns_theta_min 2.11
_diffrn_standards_decay_% none
_exptl_absorpt_coefficient_mu 0.075
_exptl_absorpt_correction_type semi-empirical
_exptl_absorpt_process_details SADABS
_exptl_crystal_colour colorless
_exptl_crystal_density_diffrn 1.176
_exptl_crystal_density_method 'not measured'
_exptl_crystal_F_000 712
_exptl_crystal_size_max 0.44
_exptl_crystal_size_mid 0.40
_exptl_crystal_size_min 0.11
_refine_diff_density_max 0.300
_refine_diff_density_min -0.155
_refine_diff_density_rms 0.039
_refine_ls_extinction_method none
_refine_ls_goodness_of_fit_ref 1.020
_refine_ls_hydrogen_treatment riding
_refine_ls_matrix_type full
_refine_ls_number_parameters 229
_refine_ls_number_reflns 4278
_refine_ls_number_restraints 0
_refine_ls_restrained_S_all 1.020
_refine_ls_R_factor_all 0.0788
_refine_ls_R_factor_gt 0.0524
_refine_ls_shift/su_max 0.000
_refine_ls_shift/su_mean 0.000
_refine_ls_structure_factor_coef Fsqd
_refine_ls_weighting_details 'calc w=1/[\s^2^(Fo^2^)+(0.0714P)^2^+0.3076P] where P=(Fo^2^+2Fc^2^)/3'
_refine_ls_weighting_scheme calc
_refine_ls_wR_factor_gt 0.1400
_refine_ls_wR_factor_ref 0.1590
_reflns_number_gt 2899
_reflns_number_total 4278
_reflns_threshold_expression >2sigma(I)
_cod_data_source_file ol801656y_si_002.cif
_cod_data_source_block ms50ccd
_cod_original_sg_symbol_H-M P21/c
_cod_database_code 1504877

loop_
_symmetry_equiv_pos_as_xyz
'x, y, z'
'-x, y+1/2, -z+1/2'
'-x, -y, -z'
'x, -y-1/2, z-1/2'

loop_
_atom_site_label
_atom_site_type_symbol
_atom_site_fract_x
_atom_site_fract_y
_atom_site_fract_z
_atom_site_U_iso_or_equiv
_atom_site_adp_type
_atom_site_occupancy
_atom_site_symmetry_multiplicity
_atom_site_calc_flag
_atom_site_refinement_flags
O1 O 0.86520(13) 0.25375(7) 0.62417(10) 0.0597(3) Uani 1 1 d .
O2 O 0.79349(15) 0.28672(8) 0.78447(11) 0.0694(4) Uani 1 1 d .
N1 N 0.79530(15) 0.22967(9) 0.71419(11) 0.0523(4) Uani 1 1 d .
C1 C 0.74716(17) 0.15268(10) 0.70530(12) 0.0468(4) Uani 1 1 d .
C2 C 0.77487(17) 0.11435(11) 0.59922(12) 0.0472(4) Uani 1 1 d .
H2 H 0.8177 0.0587 0.6131 0.057 Uiso 1 1 calc R
C3 C 0.88081(18) 0.17628(11) 0.56191(12) 0.0514(4) Uani 1 1 d .
H3 H 0.8540 0.1882 0.4837 0.062 Uiso 1 1 calc R
C4 C 0.6420(2) 0.10588(14) 0.51733(14) 0.0677(5) Uani 1 1 d .
H4A H 0.5789 0.0687 0.5468 0.102 Uiso 1 1 calc R
H4B H 0.6639 0.0832 0.4496 0.102 Uiso 1 1 calc R
H4C H 0.5999 0.1604 0.5043 0.102 Uiso 1 1 calc R
C5 C 0.67243(17) 0.11355(11) 0.78742(12) 0.0513(4) Uani 1 1 d .
C6 C 0.6153(2) 0.15970(13) 0.86096(16) 0.0669(5) Uani 1 1 d .
H6 H 0.6185 0.2181 0.8535 0.080 Uiso 1 1 calc R
C7 C 0.5469(3) 0.12648(16) 0.95366(18) 0.0867(7) Uani 1 1 d .
H7A H 0.5565 0.0662 0.9572 0.130 Uiso 1 1 calc R
H7B H 0.4505 0.1411 0.9419 0.130 Uiso 1 1 calc R
H7C H 0.5900 0.1509 1.0213 0.130 Uiso 1 1 calc R
C8 C 0.67066(17) 0.01903(11) 0.78686(11) 0.0494(4) Uani 1 1 d .
C9 C 0.79412(19) -0.02606(12) 0.80629(13) 0.0573(4) Uani 1 1 d .
H9 H 0.8778 0.0029 0.8176 0.069 Uiso 1 1 calc R
C10 C 0.7942(3) -0.11358(13) 0.80905(16) 0.0726(6) Uani 1 1 d .
H10 H 0.8774 -0.1429 0.8226 0.087 Uiso 1 1 calc R
C11 C 0.6705(3) -0.15704(15) 0.79162(17) 0.0826(7) Uani 1 1 d .
H11 H 0.6701 -0.2158 0.7934 0.099 Uiso 1 1 calc R
C12 C 0.5480(3) -0.11313(15) 0.77159(16) 0.0768(6) Uani 1 1 d .
H12 H 0.4645 -0.1424 0.7596 0.092 Uiso 1 1 calc R
C13 C 0.5479(2) -0.02637(13) 0.76912(14) 0.0623(5) Uani 1 1 d .
H13 H 0.4641 0.0024 0.7553 0.075 Uiso 1 1 calc R
C14 C 1.02894(17) 0.14783(10) 0.57978(12) 0.0488(4) Uani 1 1 d .
C15 C 1.1057(2) 0.15639(12) 0.49885(14) 0.0611(5) Uani 1 1 d .
H15 H 1.0607 0.1775 0.4328 0.073 Uiso 1 1 calc R
C16 C 1.2550(2) 0.13583(15) 0.50270(18) 0.0786(6) Uani 1 1 d .
H16A H 1.2896 0.1118 0.5728 0.118 Uiso 1 1 calc R
H16B H 1.3056 0.1864 0.4920 0.118 Uiso 1 1 calc R
H16C H 1.2662 0.0960 0.4458 0.118 Uiso 1 1 calc R
C17 C 1.08344(16) 0.10876(10) 0.68828(12) 0.0468(4) Uani 1 1 d .
C18 C 1.09665(19) 0.15550(12) 0.78465(13) 0.0579(4) Uani 1 1 d .
H18 H 1.0756 0.2128 0.7819 0.069 Uiso 1 1 calc R
C19 C 1.1409(2) 0.11751(14) 0.88475(15) 0.0722(6) Uani 1 1 d .
H19 H 1.1482 0.1492 0.9489 0.087 Uiso 1 1 calc R
C20 C 1.1740(2) 0.03328(15) 0.88978(16) 0.0735(6) Uani 1 1 d .
H20 H 1.2041 0.0081 0.9572 0.088 Uiso 1 1 calc R
C21 C 1.1628(2) -0.01389(13) 0.79543(16) 0.0666(5) Uani 1 1 d .
H21 H 1.1856 -0.0710 0.7987 0.080 Uiso 1 1 calc R
C22 C 1.11725(18) 0.02384(12) 0.69510(14) 0.0561(4) Uani 1 1 d .
H22 H 1.1093 -0.0084 0.6314 0.067 Uiso 1 1 calc R

loop_
_atom_site_aniso_label
_atom_site_aniso_U_11
_atom_site_aniso_U_22
_atom_site_aniso_U_33
_atom_site_aniso_U_23
_atom_site_aniso_U_13
_atom_site_aniso_U_12
O1 0.0691(8) 0.0454(7) 0.0676(7) 0.0092(6) 0.0201(6) -0.0002(6)
O2 0.0851(10) 0.0501(8) 0.0749(8) -0.0129(6) 0.0181(7) -0.0015(7)
N1 0.0555(8) 0.0475(8) 0.0542(7) 0.0015(6) 0.0089(6) 0.0026(6)
C1 0.0470(9) 0.0466(9) 0.0461(8) 0.0038(7) 0.0045(6) 0.0021(7)
C2 0.0494(9) 0.0493(9) 0.0425(7) 0.0029(7) 0.0049(6) -0.0012(7)
C3 0.0590(10) 0.0522(10) 0.0426(7) 0.0073(7) 0.0062(7) -0.0016(8)
C4 0.0605(11) 0.0839(14) 0.0554(9) -0.0021(9) -0.0032(8) -0.0080(10)
C5 0.0485(9) 0.0562(10) 0.0493(8) 0.0038(7) 0.0074(7) 0.0025(8)
C6 0.0739(13) 0.0613(12) 0.0705(11) 0.0024(9) 0.0273(10) 0.0054(10)
C7 0.0994(17) 0.0936(17) 0.0767(13) -0.0013(12) 0.0453(13) -0.0004(13)
C8 0.0516(9) 0.0570(10) 0.0403(7) 0.0046(7) 0.0091(6) -0.0040(8)
C9 0.0567(10) 0.0624(11) 0.0530(9) 0.0077(8) 0.0087(7) 0.0033(9)
C10 0.0959(16) 0.0605(12) 0.0623(11) 0.0093(9) 0.0145(11) 0.0152(12)
C11 0.135(2) 0.0536(12) 0.0640(11) 0.0056(9) 0.0309(13) -0.0095(14)
C12 0.0938(17) 0.0742(15) 0.0656(11) -0.0038(10) 0.0226(11) -0.0320(13)
C13 0.0573(11) 0.0724(13) 0.0578(9) 0.0032(9) 0.0101(8) -0.0116(9)
C14 0.0550(9) 0.0465(9) 0.0455(7) -0.0005(7) 0.0094(7) -0.0053(7)
C15 0.0699(12) 0.0639(11) 0.0523(9) 0.0023(8) 0.0180(8) -0.0079(9)
C16 0.0757(14) 0.0879(16) 0.0796(13) 0.0015(11) 0.0366(11) -0.0040(11)
C17 0.0421(8) 0.0509(9) 0.0480(8) 0.0008(7) 0.0088(6) -0.0020(7)
C18 0.0637(11) 0.0542(10) 0.0532(9) -0.0032(8) -0.0001(8) 0.0032(8)
C19 0.0824(14) 0.0787(14) 0.0508(9) -0.0055(9) -0.0067(9) 0.0103(11)
C20 0.0703(13) 0.0862(15) 0.0603(10) 0.0145(10) -0.0030(9) 0.0154(11)
C21 0.0576(11) 0.0585(12) 0.0834(13) 0.0123(10) 0.0086(9) 0.0138(9)
C22 0.0530(10) 0.0563(10) 0.0601(9) -0.0040(8) 0.0117(8) 0.0043(8)

loop_
_atom_type_symbol
_atom_type_description
_atom_type_scat_dispersion_real
_atom_type_scat_dispersion_imag
_atom_type_scat_source
C C 0.0033 0.0016 'International Tables Vol C Tables 4.2.6.8 and 6.1.1.4'
H H 0.0000 0.0000 'International Tables Vol C Tables 4.2.6.8 and 6.1.1.4'
N N 0.0061 0.0033 'International Tables Vol C Tables 4.2.6.8 and 6.1.1.4'
O O 0.0106 0.0060 'International Tables Vol C Tables 4.2.6.8 and 6.1.1.4'

loop_
_geom_angle_atom_site_label_1
_geom_angle_atom_site_label_2
_geom_angle_atom_site_label_3
_geom_angle
N1 O1 C3 106.15(11)
O2 N1 C1 133.70(15)
O2 N1 O1 113.43(13)
C1 N1 O1 112.87(13)
N1 C1 C5 123.03(15)
N1 C1 C2 110.10(14)
C5 C1 C2 126.82(15)
C1 C2 C4 111.65(14)
C1 C2 C3 102.35(13)
C4 C2 C3 113.57(13)
O1 C3 C14 110.13(13)
O1 C3 C2 104.63(13)
C14 C3 C2 115.97(14)
C6 C5 C1 121.99(17)
C6 C5 C8 122.73(16)
C1 C5 C8 115.21(14)
C5 C6 C7 126.5(2)
C13 C8 C9 117.90(18)
C13 C8 C5 121.88(16)
C9 C8 C5 120.21(16)
C10 C9 C8 120.96(19)
C11 C10 C9 119.9(2)
C12 C11 C10 119.6(2)
C13 C12 C11 120.5(2)
C12 C13 C8 121.1(2)
C15 C14 C3 119.36(15)
C15 C14 C17 122.79(16)
C3 C14 C17 117.83(13)
C14 C15 C16 127.18(18)
C22 C17 C18 118.25(15)
C22 C17 C14 120.39(14)
C18 C17 C14 121.32(15)
C19 C18 C17 120.58(18)
C20 C19 C18 120.28(18)
C19 C20 C21 120.06(17)
C20 C21 C22 119.78(19)
C17 C22 C21 121.04(17)

loop_
_geom_bond_atom_site_label_1
_geom_bond_atom_site_label_2
_geom_bond_distance
O1 N1 1.4335(18)
O1 C3 1.466(2)
O2 N1 1.2531(18)
N1 C1 1.305(2)
C1 C5 1.466(2)
C1 C2 1.500(2)
C2 C4 1.531(2)
C2 C3 1.541(2)
C3 C14 1.500(2)
C5 C6 1.345(2)
C5 C8 1.497(2)
C6 C7 1.497(3)
C8 C13 1.387(2)
C8 C9 1.391(2)
C9 C10 1.386(3)
C10 C11 1.378(3)
C11 C12 1.375(4)
C12 C13 1.374(3)
C14 C15 1.336(2)
C14 C17 1.500(2)
C15 C16 1.487(3)
C17 C22 1.384(2)
C17 C18 1.389(2)
C18 C19 1.385(2)
C19 C20 1.372(3)
C20 C21 1.373(3)
C21 C22 1.388(2)
